data_2004467
loop_
_publ_author_name
'Honda, T.'
'Fujii, I.'
'Hirayama, N.'
'Aoyama, N.'
'Miike, A.'

_publ_section_title
;
 An Orange Form of Coumarin 314
;
_journal_issue 2
_journal_name_full 'Acta Crystallographica Section C'
_journal_page_first 395
_journal_page_last 397
_journal_paper_doi 10.1107/S010827019501239X
_journal_volume 52
_journal_year 1996
_chemical_formula_sum 'C18 H19 N O4'
_chemical_formula_weight 313.34
_space_group_IT_number 14
_symmetry_cell_setting monoclinic
_symmetry_space_group_name_Hall '-P 2yn'
_symmetry_space_group_name_H-M 'P 1 21/n 1'
_atom_type_scat_source IntTabIV
_cell_angle_alpha 90
_cell_angle_beta 93.760(10)
_cell_angle_gamma 90
_cell_formula_units_Z 4
_cell_length_a 12.2660(10)
_cell_length_b 11.8790(10)
_cell_length_c 10.412(2)
_cell_measurement_reflns_used 25
_cell_measurement_temperature 297(2)
_cell_measurement_theta_max 38
_cell_measurement_theta_min 30
_cell_volume 1513.8(3)
_computing_cell_refinement 'CAD-4 Software'
_computing_data_collection 'CAD-4 Software (Enraf-Nonius, 1989)'
_computing_data_reduction 'CAD-4 Software'
_computing_molecular_graphics 'ORTEPII (Johnson, 1976)'
_computing_structure_refinement 'TEXSAN (Molecular Structure Corporation, 1992)'
_computing_structure_solution 'SAPI91 (Fan, 1991)'
_diffrn_measurement_device 'Enraf-Nonius CAD-4 Turbo'
_diffrn_measurement_method \w/2\q
_diffrn_radiation_type CuK\a
_diffrn_radiation_wavelength 1.54184
_diffrn_reflns_av_R_equivalents 0.011
_diffrn_reflns_limit_h_max 15
_diffrn_reflns_limit_h_min -15
_diffrn_reflns_limit_k_max 14
_diffrn_reflns_limit_k_min 0
_diffrn_reflns_limit_l_max 13
_diffrn_reflns_limit_l_min 0
_diffrn_reflns_number 3465
_diffrn_reflns_theta_max 74.9
_diffrn_standards_decay_% -0.964
_diffrn_standards_interval_time 60
_diffrn_standards_number 3
_exptl_absorpt_coefficient_mu 0.799
_exptl_absorpt_correction_type none
_exptl_crystal_colour orange
_exptl_crystal_density_diffrn 1.366
_exptl_crystal_density_method none
_exptl_crystal_description rod
_exptl_crystal_size_max 0.75
_exptl_crystal_size_mid 0.50
_exptl_crystal_size_min 0.38
_refine_diff_density_max 0.38
_refine_diff_density_min -0.20
_refine_ls_extinction_coef 4.10825E-6
_refine_ls_extinction_method 'F* = |F~calc~|/(1 + gI~calc~)'
_refine_ls_goodness_of_fit_obs 4.29
_refine_ls_number_parameters 291
_refine_ls_number_reflns 2751
_refine_ls_R_factor_obs 0.055
_refine_ls_shift/esd_max 0.01
_refine_ls_structure_factor_coef F
_refine_ls_weighting_details 'w = 1/\s^2^(F)'
_refine_ls_weighting_scheme calc
_refine_ls_wR_factor_obs 0.089
_reflns_number_observed 2751
_reflns_number_total 3296
_reflns_observed_criterion F>3\s(F)
_cod_data_source_file as1214.cif
_cod_data_source_block as1214a
_cod_depositor_comments
;
The following automatic conversions were performed:

'_refine_ls_weighting_scheme' value 'w = 1/\s^2^(F)' was changed to
'calc'. New tag '_refine_ls_weighting_details' was created. The value
of the new tag was set to 'w = 1/\s^2^(F)'.

Automatic conversion script
Id: cif_fix_values 3143 2015-03-26 13:38:13Z robertas 
;
_cod_original_sg_symbol_H-M 'P 21/n'
_cod_database_code 2004467

loop_
_symmetry_equiv_pos_as_xyz
x,y,z
1/2+x,1/2-y,1/2+z
-x,-y,-z
1/2-x,1/2+y,1/2-z

loop_
_atom_site_label
_atom_site_fract_x
_atom_site_fract_y
_atom_site_fract_z
_atom_site_B_iso_or_equiv
O1 .85365(9) .11870(10) .53000(10) 3.46(3)
O2 .79620(10) .24060(10) .38360(10) 4.67(3)
O11 1.09690(10) .41470(10) .4318(2) 5.84(4)
O12 .93970(10) .40190(10) .31420(10) 4.27(3)
N18 .94880(10) -0.15640(10) .84900(10) 3.93(3)
C2 .87160(10) .21380(10) .4558(2) 3.26(3)
C3 .97720(10) .26740(10) .4788(2) 3.29(3)
C4 1.05100(10) .22500(10) .5702(2) 3.36(3)
C5 1.10370(10) .0832(2) .7393(2) 3.60(4)
C6 1.07840(10) -.0105(2) .8071(2) 3.59(4)
C7 .97470(10) -.06370(10) .7813(2) 3.18(3)
C8 .89840(10) -.01880(10) .6870(2) 3.20(3)
C9 .92860(10) .07590(10) .6212(2) 2.98(3)
C10 1.02980(10) .12940(10) .6438(2) 3.21(3)
C11 1.0109(2) .3685(2) .4075(2) 3.79(4)
C13 .9726(2) .5003(2) .2440(2) 4.98(5)
C14 .8865(3) .5238(3) .1417(3) 6.61(7)
C15 1.1554(2) -.0574(2) .9127(3) 5.57(6)
C16A 1.1395(2) -0.1806(3) .9292(3) 4.55(6)
C16B 1.1215(8) -0.1299(9) .9931(9) 4.9(2)
C17 1.0245(2) -0.2094(2) .9451(2) 5.01(5)
C19 .8422(2) -0.2116(2) .8308(3) 5.00(5)
C20 .7540(2) -0.1345(2) .7787(2) 4.68(5)
C21 .7875(2) -.0721(2) .6615(2) 4.19(4)
H4 1.120(2) .266(2) .583(2) 4.6(5)
H5 1.169(2) .127(2) .764(2) 5.7(6)
H13a 1.044(3) .478(3) .184(3) 9.1(8)
H13b .979(2) .563(2) .304(2) 5.7(6)
H14a .875(3) .446(3) .070(3) 8.0
H14b .813(3) .511(3) .174(3) 8.0
H14c .910(3) .585(3) .100(3) 7.7(7)
H15a 1.221(3) -.028(3) .898(3) 7.2(7)
H15b 1.150(2) -.011(3) 1.003(3) 8.0
H16 1.182(2) -0.209(2) 1.003(3) 7.1(7)
H16A 1.161(2) -0.220(2) .846(3) 4.0(6)
H16B 1.153 -0.146 1.087 8.0
H17A 1.018(3) -0.293(3) .933(3) 8.2(8)
H17B 1.001(3) -0.194(3) 1.040(4) 9.5(9)
H19A .843(2) -0.277(3) .771(3) 7.1(7)
H19B .828(2) -0.242(2) .913(3) 5.7(6)
H20A .694(2) -0.186(2) .756(3) 6.4(6)
H20B .737(2) -.069(2) .856(3) 6.1(6)
H21A .786(2) -0.123(2) .582(3) 6.5(6)
H21B .740(2) -.019(2) .644(2) 6.2(6)

loop_
_geom_angle_atom_site_label_1
_geom_angle_atom_site_label_2
_geom_angle_atom_site_label_3
_geom_angle
_geom_angle_publ_flag
C2 O1 C9 124.00(10) yes
C11 O12 C13 114.8(2) yes
C7 N18 C17 123.1(2) yes
C7 N18 C19 122.3(2) yes
C17 N18 C19 114.6(2) yes
O1 C2 O2 114.90(10) yes
O1 C2 C3 115.80(10) yes
O2 C2 C3 129.3(2) yes
C2 C3 C4 119.8(2) yes
C2 C3 C11 123.20(10) yes
C4 C3 C11 116.9(2) yes
C3 C4 C10 122.7(2) yes
C6 C5 C10 121.6(2) yes
C5 C6 C7 119.5(2) yes
C5 C6 C15 121.7(2) yes
C7 C6 C15 118.8(2) yes
N18 C7 C6 119.8(2) yes
N18 C7 C8 120.0(2) yes
C6 C7 C8 120.3(2) yes
C7 C8 C9 117.7(2) yes
C7 C8 C21 120.8(2) yes
C9 C8 C21 121.5(2) yes
O1 C9 C8 117.10(10) yes
O1 C9 C10 119.50(10) yes
C8 C9 C10 123.4(2) yes
C4 C10 C5 124.4(2) yes
C4 C10 C9 118.0(2) yes
C5 C10 C9 117.6(2) yes
O11 C11 O12 123.0(2) yes
O11 C11 C3 122.3(2) yes
O12 C11 C3 114.70(10) yes
O12 C13 C14 107.8(2) yes
C6 C15 C16A 111.5(2) yes
C6 C15 C16B 120.5(4) yes
C15 C16A C17 112.1(2) yes
C15 C16B C17 117.6(6) yes
N18 C17 C16A 113.2(2) yes
N18 C17 C16B 113.0(4) yes
N18 C19 C20 113.1(2) yes
C19 C20 C21 111.5(2) yes
C8 C21 C20 110.8(2) yes

loop_
_geom_bond_atom_site_label_1
_geom_bond_atom_site_label_2
_geom_bond_distance
_geom_bond_publ_flag
O1 C2 1.394(2) yes
O1 C9 1.375(2) yes
O2 C2 1.196(2) yes
O11 C11 1.201(2) yes
O12 C11 1.324(2) yes
O12 C13 1.450(2) yes
N18 C7 1.356(2) yes
N18 C17 1.463(2) yes
N18 C19 1.465(3) yes
C2 C3 1.450(2) yes
C3 C4 1.366(2) yes
C3 C11 1.485(2) yes
C4 C10 1.403(2) yes
C5 C6 1.366(3) yes
C5 C10 1.412(2) yes
C6 C7 1.429(2) yes
C6 C15 1.509(3) yes
C7 C8 1.415(2) yes
C8 C9 1.380(2) yes
C8 C21 1.508(2) yes
C9 C10 1.401(2) yes
C13 C14 1.477(4) yes
C15 C16A 1.487(4) yes
C15 C16B 1.290(10) yes
C16A C17 1.471(4) yes
C16B C17 1.580(10) yes
C19 C20 1.492(3) yes
C20 C21 1.508(3) yes

loop_
_geom_torsion_atom_site_label_1
_geom_torsion_atom_site_label_2
_geom_torsion_atom_site_label_3
_geom_torsion_atom_site_label_4
_geom_torsion
_geom_torsion_publ_flag
O11 C11 C3 C4 -3.1(3) yes
O12 C11 C3 C2 -4.5(3) yes
N18 C7 C6 C15 -1.8(3) yes
N18 C7 C8 C21 0.7(2) yes
N18 C17 C16A C15 48.1(3) yes
N18 C17 C16B C15 -31.3(9) yes
N18 C19 C20 C21 50.2(3) yes
C3 C11 O12 C13 -179.7(2) yes
C6 C7 N18 C17 -3.0(3) yes
C6 C15 C16A C17 -52.1(3) yes
C6 C15 C16B C17 29.0(10) yes
C7 N18 C17 C16A -20.7(3) yes
C7 N18 C17 C16B 18.1(5) yes
C7 N18 C19 C20 -24.5(3) yes
C7 C6 C15 C16A 29.4(3) yes
C7 C6 C15 C16B -12.6(7) yes
C7 C8 C21 C20 25.5(3) yes
C8 C7 N18 C19 -1.6(3) yes
C8 C21 C20 C19 -49.9(3) yes
C11 O12 C13 C14 178.2(2) yes
